data_2227180
loop_
_publ_author_name
'Tahir, M. Nawaz'
'Tariq, Muhammad Ilyas'
'Ahmad, Shahbaz'
'Sarfraz, Muhammad'
'Tariq, Riaz H.'

_publ_section_title
;
 2-[(<i>E</i>)-(2,3-Dimethylphenyl)iminomethyl]phenol
;
_journal_coeditor_code BQ2232
_journal_issue 9
_journal_name_full 'Acta Crystallographica Section E'
_journal_page_first o2439
_journal_paper_doi 10.1107/S1600536810033398
_journal_volume 66
_journal_year 2010
_chemical_formula_iupac 'C15 H15 N O'
_chemical_formula_moiety 'C15 H15 N O'
_chemical_formula_sum 'C15 H15 N O'
_chemical_formula_weight 225.28
_chemical_name_systematic
;
2-[(<i>E</i>)-(2,3-Dimethylphenyl)iminomethyl]phenol
;
_space_group_IT_number 19
_symmetry_cell_setting orthorhombic
_symmetry_space_group_name_Hall 'P 2ac 2ab'
_symmetry_space_group_name_H-M 'P 21 21 21'
_atom_sites_solution_hydrogens geom
_atom_sites_solution_primary direct
_atom_sites_solution_secondary difmap
_audit_creation_method SHELXL-97
_cell_angle_alpha 90
_cell_angle_beta 90
_cell_angle_gamma 90
_cell_formula_units_Z 4
_cell_length_a 7.5641(7)
_cell_length_b 12.5889(13)
_cell_length_c 13.0643(14)
_cell_measurement_reflns_used 687
_cell_measurement_temperature 296(2)
_cell_measurement_theta_max 25.24
_cell_measurement_theta_min 2.25
_cell_volume 1244.0(2)
_computing_cell_refinement 'SAINT (Bruker, 2009)'
_computing_data_collection 'APEX2 (Bruker, 2009)'
_computing_data_reduction 'SAINT (Bruker, 2009)'
_computing_molecular_graphics 'ORTEP-3 for Windows (Farrugia, 1997) and PLATON (Spek, 2009)'
_computing_publication_material 'WinGX (Farrugia, 1999) and PLATON (Spek, 2009)'
_computing_structure_refinement 'SHELXL97 (Sheldrick, 2008)'
_computing_structure_solution 'SHELXS97 (Sheldrick, 2008)'
_diffrn_ambient_temperature 296(2)
_diffrn_detector_area_resol_mean 8.1
_diffrn_measured_fraction_theta_full 0.999
_diffrn_measured_fraction_theta_max 0.999
_diffrn_measurement_device_type 'Bruker Kappa APEXII CCD'
_diffrn_measurement_method \w
_diffrn_radiation_monochromator graphite
_diffrn_radiation_source 'fine-focus sealed tube'
_diffrn_radiation_type MoK\a
_diffrn_radiation_wavelength 0.71073
_diffrn_reflns_av_R_equivalents 0.0849
_diffrn_reflns_av_sigmaI/netI 0.0681
_diffrn_reflns_limit_h_max 8
_diffrn_reflns_limit_h_min -9
_diffrn_reflns_limit_k_max 15
_diffrn_reflns_limit_k_min -15
_diffrn_reflns_limit_l_max 15
_diffrn_reflns_limit_l_min -15
_diffrn_reflns_number 9729
_diffrn_reflns_theta_full 25.05
_diffrn_reflns_theta_max 25.24
_diffrn_reflns_theta_min 2.25
_diffrn_standards_number 0
_exptl_absorpt_coefficient_mu 0.075
_exptl_absorpt_correction_T_max 0.985
_exptl_absorpt_correction_T_min 0.980
_exptl_absorpt_correction_type multi-scan
_exptl_absorpt_process_details '(SADABS; Bruker, 2005)'
_exptl_crystal_colour colorless
_exptl_crystal_density_diffrn 1.203
_exptl_crystal_density_method 'not measured'
_exptl_crystal_description needle
_exptl_crystal_F_000 480
_exptl_crystal_size_max 0.32
_exptl_crystal_size_mid 0.12
_exptl_crystal_size_min 0.10
_refine_diff_density_max 0.114
_refine_diff_density_min -0.129
_refine_ls_goodness_of_fit_ref 1.112
_refine_ls_hydrogen_treatment constr
_refine_ls_matrix_type full
_refine_ls_number_parameters 157
_refine_ls_number_reflns 1316
_refine_ls_number_restraints 0
_refine_ls_restrained_S_all 1.112
_refine_ls_R_factor_all 0.1634
_refine_ls_R_factor_gt 0.0777
_refine_ls_shift/su_max 0.000
_refine_ls_shift/su_mean 0.000
_refine_ls_structure_factor_coef Fsqd
_refine_ls_weighting_details 'calc w=1/[\s^2^(Fo^2^)+(0.0624P)^2^] where P=(Fo^2^+2Fc^2^)/3'
_refine_ls_weighting_scheme calc
_refine_ls_wR_factor_gt 0.1296
_refine_ls_wR_factor_ref 0.1571
_reflns_number_gt 687
_reflns_number_total 1316
_reflns_threshold_expression I>2\s(I)
_cod_data_source_file bq2232.cif
_cod_data_source_block I
_cod_database_code 2227180
_cod_database_fobs_code 2227180

loop_
_symmetry_equiv_pos_site_id
_symmetry_equiv_pos_as_xyz
1 x,y,z
2 1/2-x,-y,1/2+z
3 1/2+x,1/2-y,-z
4 -x,1/2+y,1/2-z

loop_
_atom_site_aniso_label
_atom_site_aniso_U_11
_atom_site_aniso_U_22
_atom_site_aniso_U_33
_atom_site_aniso_U_12
_atom_site_aniso_U_13
_atom_site_aniso_U_23
O1 0.084(3) 0.075(3) 0.110(4) 0.023(3) 0.003(3) -0.009(3)
N1 0.049(3) 0.061(3) 0.078(3) -0.008(2) 0.003(3) -0.001(3)
C1 0.038(3) 0.050(4) 0.081(4) -0.001(3) -0.005(3) -0.001(3)
C2 0.045(3) 0.057(4) 0.075(4) -0.002(3) -0.009(3) 0.010(4)
C3 0.052(3) 0.071(5) 0.073(4) 0.001(3) -0.015(3) 0.018(4)
C4 0.071(4) 0.083(5) 0.077(4) 0.005(3) -0.009(3) -0.015(4)
C5 0.078(4) 0.071(5) 0.101(5) -0.011(4) 0.004(4) -0.010(4)
C6 0.071(4) 0.063(4) 0.081(4) -0.012(3) 0.009(3) 0.005(3)
C7 0.084(4) 0.057(4) 0.122(5) -0.011(4) -0.007(4) 0.015(4)
C8 0.118(6) 0.113(6) 0.086(5) -0.006(5) -0.005(4) 0.019(4)
C9 0.049(3) 0.056(4) 0.087(4) 0.001(3) 0.005(3) -0.003(4)
C10 0.055(3) 0.057(4) 0.071(4) -0.003(3) 0.004(3) -0.005(3)
C11 0.090(4) 0.066(4) 0.086(4) -0.004(4) -0.002(4) -0.007(4)
C12 0.114(6) 0.089(6) 0.083(5) -0.024(5) 0.003(4) -0.003(4)
C13 0.084(5) 0.112(7) 0.096(5) -0.030(5) 0.019(4) -0.031(5)
C14 0.067(4) 0.078(5) 0.118(6) -0.001(3) 0.003(4) -0.018(5)
C15 0.054(3) 0.065(5) 0.085(5) -0.003(3) 0.005(3) -0.006(4)

loop_
_atom_site_type_symbol
_atom_site_label
_atom_site_fract_x
_atom_site_fract_y
_atom_site_fract_z
_atom_site_U_iso_or_equiv
_atom_site_thermal_displace_type
_atom_site_calc_flag
_atom_site_refinement_flags
_atom_site_occupancy
O O1 -0.1515(5) 0.5069(3) 0.2310(3) 0.0897(19) Uani . . 1.000
N N1 -0.0156(5) 0.3687(4) 0.1080(3) 0.0627(17) Uani . . 1.000
C C1 0.0128(6) 0.3279(4) 0.0080(4) 0.056(2) Uani . . 1.000
C C2 0.0758(6) 0.3945(5) -0.0690(5) 0.059(2) Uani . . 1.000
C C3 0.0952(6) 0.3556(5) -0.1668(4) 0.065(2) Uani . . 1.000
C C4 0.0551(7) 0.2503(6) -0.1881(5) 0.077(3) Uani . . 1.000
C C5 -0.0066(7) 0.1849(5) -0.1113(5) 0.083(3) Uani . . 1.000
C C6 -0.0298(7) 0.2231(5) -0.0142(5) 0.072(2) Uani . . 1.000
C C7 0.1219(8) 0.5080(4) -0.0424(5) 0.088(3) Uani . . 1.000
C C8 0.1642(9) 0.4236(5) -0.2532(4) 0.106(3) Uani . . 1.000
C C9 0.0214(6) 0.3121(4) 0.1866(4) 0.064(2) Uani . . 1.000
C C10 -0.0210(7) 0.3453(4) 0.2888(4) 0.061(2) Uani . . 1.000
C C11 0.0197(8) 0.2804(5) 0.3715(4) 0.081(2) Uani . . 1.000
C C12 -0.0244(10) 0.3084(6) 0.4696(5) 0.095(3) Uani . . 1.000
C C13 -0.1103(10) 0.4022(7) 0.4868(6) 0.097(3) Uani . . 1.000
C C14 -0.1526(7) 0.4687(5) 0.4063(6) 0.088(3) Uani . . 1.000
C C15 -0.1088(7) 0.4403(5) 0.3083(5) 0.068(3) Uani . . 1.000
H H1 -0.11767 0.48168 0.17655 0.1075 Uiso . . 1.000
H H4 0.06981 0.22390 -0.25406 0.0926 Uiso . . 1.000
H H5 -0.03254 0.11425 -0.12564 0.0997 Uiso . . 1.000
H H6 -0.07406 0.17895 0.03678 0.0859 Uiso . . 1.000
H H7A 0.24802 0.51622 -0.04157 0.1311 Uiso . . 1.000
H H7B 0.07492 0.52507 0.02387 0.1311 Uiso . . 1.000
H H7C 0.07187 0.55492 -0.09262 0.1311 Uiso . . 1.000
H H8A 0.08868 0.48428 -0.26179 0.1586 Uiso . . 1.000
H H8B 0.16581 0.38290 -0.31528 0.1586 Uiso . . 1.000
H H8C 0.28187 0.44699 -0.23737 0.1586 Uiso . . 1.000
H H9 0.07767 0.24716 0.17715 0.0767 Uiso . . 1.000
H H11 0.07817 0.21654 0.36011 0.0969 Uiso . . 1.000
H H12 0.00398 0.26397 0.52398 0.1147 Uiso . . 1.000
H H13 -0.14067 0.42136 0.55328 0.1166 Uiso . . 1.000
H H14 -0.21052 0.53261 0.41862 0.1054 Uiso . . 1.000

loop_
_atom_type_symbol
_atom_type_description
_atom_type_scat_dispersion_real
_atom_type_scat_dispersion_imag
_atom_type_scat_source
C C 0.0033 0.0016 'International Tables Vol C Tables 4.2.6.8 and 6.1.1.4'
H H 0.0000 0.0000 'International Tables Vol C Tables 4.2.6.8 and 6.1.1.4'
N N 0.0061 0.0033 'International Tables Vol C Tables 4.2.6.8 and 6.1.1.4'
O O 0.0106 0.0060 'International Tables Vol C Tables 4.2.6.8 and 6.1.1.4'

loop_
_geom_angle_atom_site_label_1
_geom_angle_atom_site_label_2
_geom_angle_atom_site_label_3
_geom_angle_site_symmetry_1
_geom_angle_site_symmetry_2
_geom_angle_site_symmetry_3
_geom_angle
_geom_angle_publ_flag
C15 O1 H1 . . . 109.00 no
C1 N1 C9 . . . 120.2(5) no
N1 C1 C2 . . . 119.9(5) no
C2 C1 C6 . . . 120.0(5) no
N1 C1 C6 . . . 120.0(5) no
C1 C2 C3 . . . 119.5(6) no
C1 C2 C7 . . . 118.8(5) no
C3 C2 C7 . . . 121.7(6) no
C2 C3 C4 . . . 120.2(5) no
C2 C3 C8 . . . 122.0(5) no
C4 C3 C8 . . . 117.9(5) no
C3 C4 C5 . . . 119.9(6) no
C4 C5 C6 . . . 120.5(6) no
C1 C6 C5 . . . 119.9(6) no
N1 C9 C10 . . . 122.3(5) no
C9 C10 C15 . . . 121.8(5) no
C11 C10 C15 . . . 118.0(5) no
C9 C10 C11 . . . 120.2(5) no
C10 C11 C12 . . . 121.5(6) no
C11 C12 C13 . . . 119.5(7) no
C12 C13 C14 . . . 120.6(7) no
C13 C14 C15 . . . 119.8(6) no
O1 C15 C14 . . . 118.6(5) no
C10 C15 C14 . . . 120.7(6) no
O1 C15 C10 . . . 120.7(5) no
C3 C4 H4 . . . 120.00 no
C5 C4 H4 . . . 120.00 no
C4 C5 H5 . . . 120.00 no
C6 C5 H5 . . . 120.00 no
C1 C6 H6 . . . 120.00 no
C5 C6 H6 . . . 120.00 no
C2 C7 H7A . . . 110.00 no
C2 C7 H7B . . . 109.00 no
C2 C7 H7C . . . 109.00 no
H7A C7 H7B . . . 109.00 no
H7A C7 H7C . . . 109.00 no
H7B C7 H7C . . . 109.00 no
C3 C8 H8A . . . 109.00 no
C3 C8 H8B . . . 109.00 no
C3 C8 H8C . . . 109.00 no
H8A C8 H8B . . . 109.00 no
H8A C8 H8C . . . 109.00 no
H8B C8 H8C . . . 110.00 no
N1 C9 H9 . . . 119.00 no
C10 C9 H9 . . . 119.00 no
C10 C11 H11 . . . 119.00 no
C12 C11 H11 . . . 119.00 no
C11 C12 H12 . . . 120.00 no
C13 C12 H12 . . . 120.00 no
C12 C13 H13 . . . 120.00 no
C14 C13 H13 . . . 120.00 no
C13 C14 H14 . . . 120.00 no
C15 C14 H14 . . . 120.00 no

loop_
_geom_bond_atom_site_label_1
_geom_bond_atom_site_label_2
_geom_bond_site_symmetry_1
_geom_bond_site_symmetry_2
_geom_bond_distance
_geom_bond_publ_flag
O1 C15 . . 1.352(7) no
O1 H1 . . 0.8200 no
N1 C1 . . 1.420(7) no
N1 C9 . . 1.281(7) no
C1 C6 . . 1.389(8) no
C1 C2 . . 1.394(8) no
C2 C7 . . 1.511(8) no
C2 C3 . . 1.376(8) no
C3 C4 . . 1.388(10) no
C3 C8 . . 1.510(8) no
C4 C5 . . 1.379(9) no
C5 C6 . . 1.368(9) no
C9 C10 . . 1.435(7) no
C10 C15 . . 1.392(8) no
C10 C11 . . 1.389(8) no
C11 C12 . . 1.370(9) no
C12 C13 . . 1.366(11) no
C13 C14 . . 1.382(11) no
C14 C15 . . 1.370(10) no
C4 H4 . . 0.9300 no
C5 H5 . . 0.9300 no
C6 H6 . . 0.9300 no
C7 H7A . . 0.9600 no
C7 H7B . . 0.9600 no
C7 H7C . . 0.9600 no
C8 H8A . . 0.9600 no
C8 H8B . . 0.9600 no
C8 H8C . . 0.9600 no
C9 H9 . . 0.9300 no
C11 H11 . . 0.9300 no
C12 H12 . . 0.9300 no
C13 H13 . . 0.9300 no
C14 H14 . . 0.9300 no

loop_
_geom_contact_atom_site_label_1
_geom_contact_atom_site_label_2
_geom_contact_distance
_geom_contact_site_symmetry_1
_geom_contact_site_symmetry_2
_geom_contact_publ_flag
O1 N1 2.582(6) . . no
O1 H8C 2.8900 . 2_565 no
N1 O1 2.582(6) . . no
N1 H1 1.8500 . . no
N1 H7B 2.3600 . . no
C1 C6 3.520(7) . 3_555 no
C2 C6 3.503(8) . 3_555 no
C6 C2 3.503(8) . 3_455 no
C6 C1 3.520(7) . 3_455 no
C1 H1 3.0900 . . no
C2 H6 2.8400 . 3_555 no
C2 H14 2.9200 . 2_464 no
C3 H6 3.0600 . 3_555 no
C5 H8A 3.0800 . 4_544 no
C6 H9 2.6500 . . no
C7 H8A 2.8900 . . no
C7 H8C 2.9200 . . no
C8 H7A 3.0700 . . no
C8 H7C 2.7600 . . no
C8 H5 3.0400 . 4_554 no
C9 H1 2.3800 . . no
C9 H6 2.6800 . . no
C12 H7A 3.0400 . 2_565 no
C13 H7A 2.9500 . 2_565 no
C15 H8C 2.9100 . 2_565 no
H1 N1 1.8500 . . no
H1 C1 3.0900 . . no
H1 C9 2.3800 . . no
H1 H7B 2.5300 . . no
H4 H8B 2.2700 . . no
H5 C8 3.0400 . 4_544 no
H5 H8A 2.2400 . 4_544 no
H6 C9 2.6800 . . no
H6 H9 2.3300 . . no
H6 C2 2.8400 . 3_455 no
H6 C3 3.0600 . 3_455 no
H7A C8 3.0700 . . no
H7A C12 3.0400 . 2_564 no
H7A C13 2.9500 . 2_564 no
H7B N1 2.3600 . . no
H7B H1 2.5300 . . no
H7C C8 2.7600 . . no
H7C H8A 2.3900 . . no
H8A C7 2.8900 . . no
H8A H7C 2.3900 . . no
H8A C5 3.0800 . 4_554 no
H8A H5 2.2400 . 4_554 no
H8B H4 2.2700 . . no
H8C C7 2.9200 . . no
H8C O1 2.8900 . 2_564 no
H8C C15 2.9100 . 2_564 no
H9 C6 2.6500 . . no
H9 H6 2.3300 . . no
H9 H11 2.4200 . . no
H11 H9 2.4200 . . no
H14 C2 2.9200 . 2_465 no

loop_
_geom_hbond_atom_site_label_D
_geom_hbond_atom_site_label_H
_geom_hbond_atom_site_label_A
_geom_hbond_site_symmetry_A
_geom_hbond_distance_DH
_geom_hbond_distance_HA
_geom_hbond_distance_DA
_geom_hbond_angle_DHA
_geom_hbond_publ_flag
O1 H1 N1 . 0.82 1.85 2.582(6) 148 yes
C7 H7A Cg1 2_564 0.96 2.92 3.782(6) 150 yes

loop_
_geom_torsion_atom_site_label_1
_geom_torsion_atom_site_label_2
_geom_torsion_atom_site_label_3
_geom_torsion_atom_site_label_4
_geom_torsion_site_symmetry_1
_geom_torsion_site_symmetry_2
_geom_torsion_site_symmetry_3
_geom_torsion_site_symmetry_4
_geom_torsion
_geom_torsion_publ_flag
C9 N1 C1 C2 . . . . -141.7(5) no
C9 N1 C1 C6 . . . . 41.3(7) no
C1 N1 C9 C10 . . . . -173.7(4) no
N1 C1 C2 C7 . . . . 3.3(7) no
C6 C1 C2 C3 . . . . 0.0(7) no
C6 C1 C2 C7 . . . . -179.7(5) no
N1 C1 C6 C5 . . . . 178.3(5) no
C2 C1 C6 C5 . . . . 1.2(8) no
N1 C1 C2 C3 . . . . -177.0(4) no
C1 C2 C3 C4 . . . . -1.1(7) no
C7 C2 C3 C4 . . . . 178.7(5) no
C7 C2 C3 C8 . . . . 0.2(8) no
C1 C2 C3 C8 . . . . -179.5(5) no
C2 C3 C4 C5 . . . . 0.9(8) no
C8 C3 C4 C5 . . . . 179.3(5) no
C3 C4 C5 C6 . . . . 0.4(8) no
C4 C5 C6 C1 . . . . -1.5(8) no
N1 C9 C10 C11 . . . . 179.1(5) no
N1 C9 C10 C15 . . . . 1.5(8) no
C9 C10 C11 C12 . . . . -177.8(6) no
C15 C10 C11 C12 . . . . -0.1(9) no
C9 C10 C15 O1 . . . . -2.5(8) no
C9 C10 C15 C14 . . . . 178.0(5) no
C11 C10 C15 O1 . . . . 179.8(5) no
C11 C10 C15 C14 . . . . 0.3(8) no
C10 C11 C12 C13 . . . . 0.0(10) no
C11 C12 C13 C14 . . . . -0.1(11) no
C12 C13 C14 C15 . . . . 0.3(10) no
C13 C14 C15 O1 . . . . -179.9(6) no
C13 C14 C15 C10 . . . . -0.4(9) no

loop_
_cod_related_entry_id
_cod_related_entry_database
_cod_related_entry_code
1 ChemSpider 15251091
